data_4517881
loop_
_publ_author_name
'Wang, Xingjie'
'Zhang, Xuan'
'Pandharkar, Riddhish'
'Lyu, Jiafei'
'Ray, Debmalya'
'Yang, Ying'
'Kato, Satoshi'
'Liu, Jian'
'Wasson, Megan C.'
'Islamoglu, Timur'
'Li, Zhong'
'Hupp, Joseph T.'
'Cramer, Christopher J.'
'Gagliardi, Laura'
'Farha, Omar K.'

_publ_section_title
;
 Insights into the Structure--Activity Relationships in Metal--Organic
 Framework-Supported Nickel Catalysts for Ethylene Hydrogenation
;
_journal_name_full 'ACS Catalysis'
_journal_page_first 8995
_journal_page_last 9005
_journal_paper_doi 10.1021/acscatal.0c01844
_journal_year 2020
_chemical_formula_moiety '0.17(C204 H96 Br12 Ni2.4 O103.8 Zr18)'
_chemical_formula_sum 'C34 H16 Br2 Ni0.4 O17.3 Zr3'
_chemical_formula_weight 1158.23
_space_group_crystal_system hexagonal
_space_group_IT_number 191
_space_group_name_Hall '-P 6 2'
_space_group_name_H-M_alt 'P 6/m m m'
_atom_sites_solution_hydrogens geom
_audit_creation_date 2019-03-25
_audit_creation_method
;
Olex2 1.2
(compiled 2018.05.29 svn.r3508 for OlexSys, GUI svn.r5506)
;
_cell_angle_alpha 90
_cell_angle_beta 90
_cell_angle_gamma 120
_cell_formula_units_Z 6
_cell_length_a 39.903(6)
_cell_length_b 39.903(6)
_cell_length_c 12.022(2)
_cell_measurement_reflns_used 9736
_cell_measurement_temperature 200(2)
_cell_measurement_theta_max 65.13
_cell_measurement_theta_min 2.56
_cell_volume 16577(4)
_computing_cell_refinement 'SAINT V8.38A (?, 2016)'
_computing_data_reduction 'SAINT V8.38A (?, 2016)'
_computing_molecular_graphics 'Olex2 (Dolomanov et al., 2009)'
_computing_publication_material 'Olex2 (Dolomanov et al., 2009)'
_computing_structure_refinement 'ShelXL (Sheldrick, 2015)'
_diffrn_ambient_temperature 200.02
_diffrn_detector_area_resol_mean 7.9
_diffrn_detector_type 'CCD area detector'
_diffrn_measured_fraction_theta_full 0.942
_diffrn_measured_fraction_theta_max 0.989
_diffrn_measurement_device 'three-circle diffractometer'
_diffrn_measurement_device_type 'Bruker APEX-II CCD'
_diffrn_measurement_method '\f and \w scans'
_diffrn_radiation_type CuK\a
_diffrn_radiation_wavelength 1.54178
_diffrn_reflns_av_R_equivalents 0.0422
_diffrn_reflns_av_unetI/netI 0.0232
_diffrn_reflns_Laue_measured_fraction_full 0.942
_diffrn_reflns_Laue_measured_fraction_max 0.989
_diffrn_reflns_limit_h_max 44
_diffrn_reflns_limit_h_min -46
_diffrn_reflns_limit_k_max 45
_diffrn_reflns_limit_k_min -46
_diffrn_reflns_limit_l_max 9
_diffrn_reflns_limit_l_min -14
_diffrn_reflns_number 65061
_diffrn_reflns_point_group_measured_fraction_full 0.942
_diffrn_reflns_point_group_measured_fraction_max 0.989
_diffrn_reflns_theta_full 67.679
_diffrn_reflns_theta_max 65.381
_diffrn_reflns_theta_min 1.278
_diffrn_standards_number 0
_exptl_absorpt_coefficient_mu 3.429
_exptl_absorpt_correction_T_max 0.7526
_exptl_absorpt_correction_T_min 0.6442
_exptl_absorpt_correction_type multi-scan
_exptl_absorpt_process_details
'SADABS-2012/1 (Bruker,2012) was used for absorption correction. wR2(int) was 0.0986 before and 0.0492 after correction. The Ratio of minimum to maximum transmission is 0.8560. The \l/2 correction factor is 0.0015.'
_exptl_crystal_colour colourless
_exptl_crystal_colour_primary colourless
_exptl_crystal_density_diffrn 0.696
_exptl_crystal_description needle
_exptl_crystal_F_000 3358
_exptl_crystal_size_max 0.14
_exptl_crystal_size_mid 0.03
_exptl_crystal_size_min 0.03
_refine_diff_density_max 1.474
_refine_diff_density_min -1.547
_refine_diff_density_rms 0.157
_refine_ls_extinction_method none
_refine_ls_goodness_of_fit_ref 1.090
_refine_ls_hydrogen_treatment constr
_refine_ls_matrix_type full
_refine_ls_number_parameters 165
_refine_ls_number_reflns 5314
_refine_ls_number_restraints 161
_refine_ls_restrained_S_all 1.093
_refine_ls_R_factor_all 0.0607
_refine_ls_R_factor_gt 0.0567
_refine_ls_shift/su_max 0.003
_refine_ls_shift/su_mean 0.000
_refine_ls_structure_factor_coef Fsqd
_refine_ls_weighting_details 'w=1/[\s^2^(Fo^2^)+(0.1259P)^2^+38.1740P] where P=(Fo^2^+2Fc^2^)/3'
_refine_ls_weighting_scheme calc
_refine_ls_wR_factor_gt 0.1802
_refine_ls_wR_factor_ref 0.1869
_reflns_Friedel_coverage 0.000
_reflns_number_gt 4878
_reflns_number_total 5314
_reflns_threshold_expression 'I > 2\s(I)'
_cod_data_source_file cs0c01844_si_005.cif
_cod_data_source_block xz121_0m_a
_cod_depositor_comments 'Adding full bibliography for 4517880--4517884.cif.'
_cod_original_cell_volume 16577(6)
_cod_original_formula_sum 'C34 H16 Br2 Ni0.40 O17.30 Zr3'
_cod_database_code 4517881
_shelxl_version_number 2014/6
_shelx_space_group_comment
;
The symmetry employed for this shelxl refinement is uniquely defined
by the following loop, which should always be used as a source of
symmetry information in preference to the above space-group names.
They are only intended as comments.
;
_shelx_estimated_absorpt_t_max 0.904
_shelx_estimated_absorpt_t_min 0.645
_olex2_refinement_description
;
1. Fixed Uiso
 At 1.2 times of:
  All C(H) groups
2. Restrained distances
 Ni1-O5
 2.1 with sigma of 0.02
 Ni2-O8
 2.39 with sigma of 0.001
3. Rigid body (RIGU) restrains
 All non-hydrogen atoms
 with sigma for 1-2 distances of 0.004 and sigma for 1-3 distances of 0.004
4. Others
 Fixed Sof: Ni2(0.05) Ni1(0.025) Ni3(0.025) O7(0.075) O9A(0.1) O9(0.15)
5.a Aromatic/amide H refined with riding coordinates:
 C3(H3), C4(H4), C6(H6), C7(H7)
;
_olex2_submission_special_instructions 'No special instructions were received'

loop_
_space_group_symop_operation_xyz
'x, y, z'
'-y, x-y, z'
'-x+y, -x, z'
'-x, -y, z'
'y, -x+y, z'
'x-y, x, z'
'y, x, -z'
'x-y, -y, -z'
'-x, -x+y, -z'
'-y, -x, -z'
'-x+y, y, -z'
'x, x-y, -z'
'-x, -y, -z'
'y, -x+y, -z'
'x-y, x, -z'
'x, y, -z'
'-y, x-y, -z'
'-x+y, -x, -z'
'-y, -x, z'
'-x+y, y, z'
'x, x-y, z'
'y, x, z'
'x-y, -y, z'
'-x, -x+y, z'

loop_
_atom_site_label
_atom_site_type_symbol
_atom_site_fract_x
_atom_site_fract_y
_atom_site_fract_z
_atom_site_U_iso_or_equiv
_atom_site_adp_type
_atom_site_occupancy
_atom_site_site_symmetry_order
_atom_site_calc_flag
_atom_site_refinement_flags_posn
_atom_site_refinement_flags_adp
_atom_site_refinement_flags_occupancy
_atom_site_disorder_assembly
_atom_site_disorder_group
Zr2 Zr 0.53561(2) 0.46439(2) 0.5000 0.01237(19) Uani 1 4 d S TU P A .
Zr1 Zr 0.54449(2) 0.54449(2) 0.64689(4) 0.01535(18) Uani 1 2 d S TU P . .
Br1 Br 0.48317(4) 0.24159(2) 0.27173(7) 0.0812(4) Uani 1 2 d S TU P . .
O1 O 0.51882(7) 0.41490(7) 0.3874(2) 0.0226(6) Uani 1 1 d . U . . .
O5 O 0.59947(11) 0.59947(11) 0.6348(4) 0.0397(11) Uani 1 2 d DS TU P A .
O2 O 0.46690(9) 0.40821(9) 0.2953(3) 0.0410(8) Uani 1 1 d . U . . .
O8 O 0.54238(12) 0.54238(12) 0.8285(3) 0.0407(12) Uani 1 2 d DS TU P A 1
O3 O 0.5613(2) 0.52657(15) 0.5000 0.0549(15) Uani 1 2 d S TU P A .
O4 O 0.51724(7) 0.48276(7) 0.6482(5) 0.0567(17) Uani 1 2 d S TU P A .
C2 C 0.49090(13) 0.36720(12) 0.2477(4) 0.0297(9) Uani 1 1 d . U . . .
C5 C 0.48806(14) 0.30681(11) 0.1220(4) 0.0313(9) Uani 1 1 d . U . . .
C8 C 0.48661(14) 0.27411(12) 0.0585(4) 0.0324(10) Uani 1 1 d . U . . .
C9 C 0.4864(2) 0.24321(11) 0.1124(6) 0.0375(16) Uani 1 2 d S TU P . .
C1 C 0.49221(12) 0.39927(11) 0.3158(4) 0.0253(8) Uani 1 1 d . U . . .
C3 C 0.52363(14) 0.36392(13) 0.2345(4) 0.0354(10) Uani 1 1 d . U . . .
H3 H 0.5472 0.3821 0.2694 0.042 Uiso 1 1 calc R . . . .
C4 C 0.52226(15) 0.33435(14) 0.1707(4) 0.0406(11) Uani 1 1 d . U . . .
H4 H 0.5451 0.3330 0.1602 0.049 Uiso 1 1 calc R . . . .
C6 C 0.45545(16) 0.30955(16) 0.1368(5) 0.0520(15) Uani 1 1 d . U . . .
H6 H 0.4316 0.2905 0.1054 0.062 Uiso 1 1 calc R . . . .
C7 C 0.45706(15) 0.34018(16) 0.1976(5) 0.0551(16) Uani 1 1 d . U . . .
H7 H 0.4345 0.3424 0.2045 0.066 Uiso 1 1 calc R . . . .
Ni2 Ni 0.5282(4) 0.5630(4) 1.0000 0.056(4) Uani 0.1 2 d DS TU P . .
Ni1 Ni 0.6379(6) 0.6194(7) 0.5000 0.054(5) Uani 0.05 2 d DS TU P . .
Ni3 Ni 0.4383(3) 0.5617(3) 1.0000 0.060(5) Uani 0.1 4 d S TU P A 1
O7 O 0.6543(8) 0.5833(9) 0.5000 0.045(7) Uani 0.15 2 d S TU P A .
O9A O 0.4323(8) 0.5240(8) 1.0000 0.061(7) Uiso 0.2 2 d S TU P B 2
O9 O 0.4678(3) 0.5322(3) 0.9025(17) 0.058(5) Uiso 0.3 2 d S TU P A 1

loop_
_atom_site_aniso_label
_atom_site_aniso_U_11
_atom_site_aniso_U_22
_atom_site_aniso_U_33
_atom_site_aniso_U_23
_atom_site_aniso_U_13
_atom_site_aniso_U_12
Zr2 0.0152(3) 0.0152(3) 0.0137(4) 0.000 0.000 0.0128(2)
Zr1 0.0180(2) 0.0180(2) 0.0164(3) -0.00535(14) -0.00535(14) 0.01384(18)
Br1 0.1848(13) 0.0699(4) 0.0273(5) 0.0016(3) 0.0033(6) 0.0924(6)
O1 0.0309(14) 0.0227(13) 0.0231(14) -0.0074(11) -0.0032(11) 0.0200(11)
O5 0.0297(15) 0.0297(15) 0.054(3) -0.0088(17) -0.0088(17) 0.0105(18)
O2 0.0512(18) 0.0461(18) 0.047(2) -0.0347(16) -0.0286(16) 0.0406(16)
O8 0.054(2) 0.054(2) 0.021(2) -0.0088(17) -0.0088(17) 0.033(2)
O3 0.135(5) 0.050(3) 0.016(2) 0.000 0.000 0.073(3)
O4 0.0275(16) 0.0275(16) 0.107(4) -0.0286(14) 0.0286(14) 0.0081(18)
C2 0.044(2) 0.029(2) 0.026(2) -0.0107(17) -0.0069(17) 0.0258(18)
C5 0.061(3) 0.0246(19) 0.022(2) 0.0006(16) 0.0011(18) 0.0316(19)
C8 0.066(3) 0.0262(19) 0.020(2) -0.0021(16) 0.000(2) 0.034(2)
C9 0.076(5) 0.0281(19) 0.025(3) -0.0005(15) -0.001(3) 0.038(2)
C1 0.036(2) 0.0268(19) 0.024(2) -0.0104(16) -0.0042(16) 0.0240(17)
C3 0.042(2) 0.035(2) 0.040(3) -0.0153(19) -0.0044(19) 0.028(2)
C4 0.054(3) 0.044(2) 0.041(3) -0.015(2) -0.004(2) 0.038(2)
C6 0.055(3) 0.045(3) 0.066(4) -0.037(3) -0.018(2) 0.032(2)
C7 0.052(3) 0.056(3) 0.077(4) -0.047(3) -0.025(3) 0.041(2)
Ni2 0.085(10) 0.078(9) 0.038(6) 0.000 0.000 0.066(9)
Ni1 0.027(9) 0.047(11) 0.081(11) 0.000 0.000 0.014(8)
Ni3 0.068(10) 0.068(10) 0.056(13) 0.000 0.000 0.044(11)
O7 0.025(12) 0.046(14) 0.056(17) 0.000 0.000 0.011(11)

loop_
_atom_type_symbol
_atom_type_description
_atom_type_scat_dispersion_real
_atom_type_scat_dispersion_imag
_atom_type_scat_source
C C 0.0181 0.0091 'International Tables Vol C Tables 4.2.6.8 and 6.1.1.4'
H H 0.0000 0.0000 'International Tables Vol C Tables 4.2.6.8 and 6.1.1.4'
Br Br -0.6763 1.2805 'International Tables Vol C Tables 4.2.6.8 and 6.1.1.4'
Ni Ni -3.0029 0.5091 'International Tables Vol C Tables 4.2.6.8 and 6.1.1.4'
O O 0.0492 0.0322 'International Tables Vol C Tables 4.2.6.8 and 6.1.1.4'
Zr Zr -0.1862 2.2449 'International Tables Vol C Tables 4.2.6.8 and 6.1.1.4'

loop_
_geom_angle_atom_site_label_1
_geom_angle_atom_site_label_2
_geom_angle_atom_site_label_3
_geom_angle
_geom_angle_site_symmetry_1
_geom_angle_site_symmetry_3
_geom_angle_publ_flag
Zr1 Zr2 Zr1 60.748(15) 4_665 . ?
Zr1 Zr2 Zr1 90.988(17) 16_556 4_665 ?
Zr1 Zr2 Zr1 60.391(19) 13_666 4_665 ?
Zr1 Zr2 Zr1 60.746(15) 13_666 16_556 ?
Zr1 Zr2 Zr1 90.989(17) 13_666 . ?
Zr1 Zr2 Zr1 60.391(19) 16_556 . ?
O1 Zr2 Zr1 111.41(7) 10_666 16_556 ?
O1 Zr2 Zr1 111.41(7) 16_556 13_666 ?
O1 Zr2 Zr1 166.31(7) 19_665 4_665 ?
O1 Zr2 Zr1 75.34(7) 19_665 16_556 ?
O1 Zr2 Zr1 166.31(7) . . ?
O1 Zr2 Zr1 75.34(7) 10_666 . ?
O1 Zr2 Zr1 75.34(7) 16_556 4_665 ?
O1 Zr2 Zr1 166.31(7) 10_666 13_666 ?
O1 Zr2 Zr1 75.34(7) . 13_666 ?
O1 Zr2 Zr1 110.71(7) 19_665 13_666 ?
O1 Zr2 Zr1 111.40(7) 19_665 . ?
O1 Zr2 Zr1 110.71(7) 10_666 4_665 ?
O1 Zr2 Zr1 110.71(7) 16_556 . ?
O1 Zr2 Zr1 110.71(7) . 16_556 ?
O1 Zr2 Zr1 111.40(7) . 4_665 ?
O1 Zr2 Zr1 166.31(7) 16_556 16_556 ?
O1 Zr2 O1 75.81(14) . 16_556 ?
O1 Zr2 O1 75.81(14) 10_666 19_665 ?
O1 Zr2 O1 118.33(13) . 10_666 ?
O1 Zr2 O1 73.72(14) 10_666 16_556 ?
O1 Zr2 O1 118.33(13) 19_665 16_556 ?
O1 Zr2 O1 73.72(14) . 19_665 ?
O3 Zr2 Zr1 90.11(15) 19_665 16_556 ?
O3 Zr2 Zr1 90.11(15) . 4_665 ?
O3 Zr2 Zr1 34.96(8) 19_665 13_666 ?
O3 Zr2 Zr1 90.11(15) . 13_666 ?
O3 Zr2 Zr1 34.96(8) 19_665 4_665 ?
O3 Zr2 Zr1 34.96(8) . . ?
O3 Zr2 Zr1 90.11(15) 19_665 . ?
O3 Zr2 Zr1 34.96(8) . 16_556 ?
O3 Zr2 O1 79.15(15) . 10_666 ?
O3 Zr2 O1 141.83(7) . . ?
O3 Zr2 O1 79.15(15) 19_665 16_556 ?
O3 Zr2 O1 141.83(7) 19_665 10_666 ?
O3 Zr2 O1 141.83(7) . 16_556 ?
O3 Zr2 O1 79.15(15) . 19_665 ?
O3 Zr2 O1 141.83(7) 19_665 19_665 ?
O3 Zr2 O1 79.14(15) 19_665 . ?
O3 Zr2 O3 108.6(3) . 19_665 ?
O3 Zr2 O4 70.21(12) 19_665 . ?
O3 Zr2 O4 70.22(12) 19_665 16_556 ?
O3 Zr2 O4 70.21(12) . . ?
O3 Zr2 O4 70.22(12) . 16_556 ?
O4 Zr2 Zr1 90.16(15) . 16_556 ?
O4 Zr2 Zr1 35.27(8) . 4_665 ?
O4 Zr2 Zr1 35.27(8) . . ?
O4 Zr2 Zr1 35.28(8) 16_556 13_666 ?
O4 Zr2 Zr1 90.16(15) 16_556 . ?
O4 Zr2 Zr1 90.16(15) . 13_666 ?
O4 Zr2 Zr1 90.16(15) 16_556 4_665 ?
O4 Zr2 Zr1 35.28(8) 16_556 16_556 ?
O4 Zr2 O1 142.92(7) 16_556 10_666 ?
O4 Zr2 O1 78.30(15) . 16_556 ?
O4 Zr2 O1 78.29(15) 16_556 19_665 ?
O4 Zr2 O1 78.30(15) . 10_666 ?
O4 Zr2 O1 78.29(15) 16_556 . ?
O4 Zr2 O1 142.92(7) . . ?
O4 Zr2 O1 142.92(7) 16_556 16_556 ?
O4 Zr2 O1 142.92(7) . 19_665 ?
O4 Zr2 O4 109.1(3) 16_556 . ?
Zr2 Zr1 Zr2 89.013(17) . 13_666 ?
Zr2 Zr1 Zr1 59.804(9) . 16_556 ?
Zr2 Zr1 Zr1 59.627(8) 13_666 4_665 ?
Zr2 Zr1 Zr1 59.625(8) . 4_665 ?
Zr2 Zr1 Zr1 59.806(10) 13_666 16_556 ?
Zr1 Zr1 Zr1 90.0 16_556 4_665 ?
O5 Zr1 Zr2 118.12(8) . 13_666 ?
O5 Zr1 Zr2 118.12(8) . . ?
O5 Zr1 Zr1 176.21(13) . 4_665 ?
O5 Zr1 Zr1 86.21(13) . 16_556 ?
O5 Zr1 O2 72.79(10) . 10_666 ?
O5 Zr1 O2 72.79(10) . 13_666 ?
O2 Zr1 Zr2 71.69(7) 10_666 . ?
O2 Zr1 Zr2 71.69(7) 13_666 13_666 ?
O2 Zr1 Zr2 160.70(8) 13_666 . ?
O2 Zr1 Zr2 160.70(8) 10_666 13_666 ?
O2 Zr1 Zr1 108.47(9) 13_666 4_665 ?
O2 Zr1 Zr1 107.90(9) 13_666 16_556 ?
O2 Zr1 Zr1 108.47(9) 10_666 4_665 ?
O2 Zr1 Zr1 107.90(9) 10_666 16_556 ?
O2 Zr1 O2 127.60(15) 10_666 13_666 ?
O8 Zr1 Zr2 118.88(8) . 13_666 ?
O8 Zr1 Zr2 118.88(8) . . ?
O8 Zr1 Zr1 87.79(13) . 4_665 ?
O8 Zr1 Zr1 177.78(14) . 16_556 ?
O8 Zr1 O5 96.00(19) . . ?
O8 Zr1 O2 72.85(10) . 13_666 ?
O8 Zr1 O2 72.85(10) . 10_666 ?
O3 Zr1 Zr2 35.40(14) 7_556 13_666 ?
O3 Zr1 Zr2 88.48(15) 7_556 . ?
O3 Zr1 Zr2 35.39(14) . . ?
O3 Zr1 Zr2 88.48(15) . 13_666 ?
O3 Zr1 Zr1 34.24(11) . 16_556 ?
O3 Zr1 Zr1 89.42(18) . 4_665 ?
O3 Zr1 Zr1 89.43(18) 7_556 4_665 ?
O3 Zr1 Zr1 34.24(11) 7_556 16_556 ?
O3 Zr1 O5 87.4(2) . . ?
O3 Zr1 O5 87.4(2) 7_556 . ?
O3 Zr1 O2 139.65(14) 7_556 10_666 ?
O3 Zr1 O2 75.67(16) 7_556 13_666 ?
O3 Zr1 O2 75.67(16) . 10_666 ?
O3 Zr1 O2 139.65(14) . 13_666 ?
O3 Zr1 O8 145.66(10) 7_556 . ?
O3 Zr1 O8 145.66(10) . . ?
O3 Zr1 O3 68.5(2) 7_556 . ?
O3 Zr1 O4 71.60(19) . . ?
O3 Zr1 O4 71.60(19) 7_556 4_665 ?
O3 Zr1 O4 108.1(3) . 4_665 ?
O3 Zr1 O4 108.1(3) 7_556 . ?
O4 Zr1 Zr2 36.23(13) . . ?
O4 Zr1 Zr2 36.23(13) 4_665 13_666 ?
O4 Zr1 Zr2 88.54(15) 4_665 . ?
O4 Zr1 Zr2 88.54(15) . 13_666 ?
O4 Zr1 Zr1 90.43(17) . 16_556 ?
O4 Zr1 Zr1 33.86(11) . 4_665 ?
O4 Zr1 Zr1 90.43(17) 4_665 16_556 ?
O4 Zr1 Zr1 33.87(11) 4_665 4_665 ?
O4 Zr1 O5 146.00(10) 4_665 . ?
O4 Zr1 O5 146.00(10) . . ?
O4 Zr1 O2 139.53(13) . 13_666 ?
O4 Zr1 O2 139.53(13) 4_665 10_666 ?
O4 Zr1 O2 76.16(16) . 10_666 ?
O4 Zr1 O2 76.16(16) 4_665 13_666 ?
O4 Zr1 O8 87.7(2) . . ?
O4 Zr1 O8 87.7(2) 4_665 . ?
O4 Zr1 O4 67.7(2) . 4_665 ?
C1 O1 Zr2 131.7(2) . . ?
Ni1 O5 Zr1 127.3(6) 7_556 . ?
Ni1 O5 Zr1 127.3(6) 22 . ?
Ni1 O5 Zr1 127.3(6) . . ?
Ni1 O5 Ni1 35.6(14) 22 . ?
Ni1 O5 Ni1 0.0(15) 22 7_556 ?
Ni1 O5 Ni1 35.6(14) 7_556 . ?
C1 O2 Zr1 134.8(3) . 13_666 ?
Zr1 O8 Ni2 149.3(2) . 7_557 ?
Zr1 O8 Ni2 149.3(2) . 22 ?
Zr1 O8 Ni2 149.3(2) . . ?
Ni2 O8 Ni2 60.3(4) 22 . ?
Ni2 O8 Ni2 60.3(4) . 7_557 ?
Ni2 O8 Ni2 0.0(8) 22 7_557 ?
Zr1 O3 Zr2 109.7(2) . . ?
Zr1 O3 Zr2 109.6(2) 16_556 . ?
Zr1 O3 Zr1 111.5(2) 16_556 . ?
Zr1 O4 Zr2 108.50(19) 4_665 . ?
Zr1 O4 Zr2 108.50(19) . . ?
Zr1 O4 Zr1 112.3(2) 4_665 . ?
C3 C2 C1 120.7(4) . . ?
C7 C2 C1 120.7(4) . . ?
C7 C2 C3 118.6(4) . . ?
C4 C5 C8 120.3(4) . . ?
C6 C5 C8 120.9(4) . . ?
C6 C5 C4 118.7(4) . . ?
C8 C8 C5 120.9(2) 16 . ?
C9 C8 C5 121.3(4) . . ?
C9 C8 C8 117.8(3) . 16 ?
C8 C9 Br1 117.8(3) 21 . ?
C8 C9 Br1 117.8(3) . . ?
C8 C9 C8 124.4(6) 21 . ?
O1 C1 C2 117.2(3) . . ?
O2 C1 O1 126.3(3) . . ?
O2 C1 C2 116.5(4) . . ?
C2 C3 C4 120.4(4) . . ?
C5 C4 C3 120.9(4) . . ?
C5 C6 C7 120.5(5) . . ?
C2 C7 C6 120.8(5) . . ?
O8 Ni2 O8 119.3(4) 16_557 . ?
O8 Ni2 O9 126.6(8) . 16_557 ?
O8 Ni2 O9 75.7(6) . . ?
O8 Ni2 O9 75.7(6) 16_557 16_557 ?
O8 Ni2 O9 126.6(8) 16_557 . ?
O9A Ni2 O9A 0.00(14) 19_665 10_667 ?
O9 Ni2 O9 58.6(10) 16_557 . ?
O5 Ni1 O5 101.3(9) 16_556 . ?
O7 Ni1 O5 100.4(10) . . ?
O7 Ni1 O5 100.4(10) . 16_556 ?
O9 Ni3 O9 59.8(11) . 16_557 ?
Ni2 O9 Ni2 98.9(9) . 19_665 ?
Ni3 O9 Ni2 97.3(7) . . ?
Ni3 O9 Ni2 97.3(7) . 19_665 ?

loop_
_geom_bond_atom_site_label_1
_geom_bond_atom_site_label_2
_geom_bond_distance
_geom_bond_site_symmetry_2
_geom_bond_publ_flag
Zr2 Zr1 3.5111(6) 13_666 ?
Zr2 Zr1 3.5111(6) . ?
Zr2 Zr1 3.5111(6) 16_556 ?
Zr2 Zr1 3.5111(6) 4_665 ?
Zr2 O1 2.204(2) . ?
Zr2 O1 2.204(2) 19_665 ?
Zr2 O1 2.204(2) 10_666 ?
Zr2 O1 2.204(2) 16_556 ?
Zr2 O3 2.159(5) . ?
Zr2 O3 2.159(5) 19_665 ?
Zr2 O4 2.188(5) . ?
Zr2 O4 2.188(5) 16_556 ?
Zr1 Zr2 3.5113(6) 13_666 ?
Zr1 Zr1 3.5507(10) 4_665 ?
Zr1 Zr1 3.5318(11) 16_556 ?
Zr1 O5 2.198(4) . ?
Zr1 O2 2.260(3) 10_666 ?
Zr1 O2 2.260(3) 13_666 ?
Zr1 O8 2.184(4) . ?
Zr1 O3 2.136(3) . ?
Zr1 O3 2.136(3) 7_556 ?
Zr1 O4 2.138(3) 4_665 ?
Zr1 O4 2.138(3) . ?
Br1 C9 1.919(7) . ?
O1 C1 1.262(5) . ?
O5 Ni1 2.096(13) 7_556 ?
O5 Ni1 2.096(13) . ?
O5 Ni1 2.096(13) 22 ?
O2 Zr1 2.260(3) 13_666 ?
O2 C1 1.253(5) . ?
O8 Ni2 2.3900(11) 22 ?
O8 Ni2 2.3900(11) . ?
O8 Ni2 2.3900(11) 7_557 ?
O3 Zr1 2.136(3) 16_556 ?
O4 Zr1 2.138(3) 4_665 ?
C2 C1 1.498(5) . ?
C2 C3 1.385(6) . ?
C2 C7 1.375(7) . ?
C5 C8 1.488(5) . ?
C5 C4 1.383(7) . ?
C5 C6 1.371(7) . ?
C8 C8 1.406(9) 16 ?
C8 C9 1.390(5) . ?
C9 C8 1.390(5) 21 ?
C3 C4 1.385(6) . ?
C6 C7 1.398(6) . ?
Ni2 O8 2.3900(11) 16_557 ?
Ni2 O9A 2.18(3) 10_667 ?
Ni2 O9A 2.18(3) 19_665 ?
Ni2 O9 2.395(19) 16_557 ?
Ni2 O9 2.395(19) . ?
Ni1 O5 2.096(12) 16_556 ?
Ni1 O7 1.86(4) . ?
Ni3 O9 2.35(3) 16_557 ?
Ni3 O9 2.35(3) . ?
O9A Ni2 2.18(3) 19_665 ?
O9 Ni2 2.395(19) 19_665 ?

loop_
_smtbx_masks_void_nr
_smtbx_masks_void_average_x
_smtbx_masks_void_average_y
_smtbx_masks_void_average_z
_smtbx_masks_void_volume
_smtbx_masks_void_count_electrons
_smtbx_masks_void_content
1 0.536 -0.489 -0.853 10958.0 1878.8 ?
